data_1543682
loop_
_publ_author_name
'Begum, K.'
'Sheikh, M. C.'
'Miyatake, R.'
'Zangrando, E.'
'Begum, M. S.'

_publ_section_title
;
 Bis[<i>S</i>-hexyl
 3-(thiophen-2-ylmethylidene)dithiocarbazato-\k^2^<i>N</i>^3^,<i>S</i>]palladium(II)
;
_journal_issue 7
_journal_name_full IUCrData
_journal_page_first x161132
_journal_paper_doi 10.1107/S2414314616011329
_journal_volume 1
_journal_year 2016
_chemical_formula_iupac '[Pd (C12 H17 N2 S3)2]'
_chemical_formula_moiety 'C24 H34 N4 Pd S6'
_chemical_formula_sum 'C24 H34 N4 Pd S6'
_chemical_formula_weight 677.32
_chemical_name_systematic
'Bis[<i>S</i>-hexyl 3-(thiophen-2-ylmethylidene)dithiocarbazato-\k^2^<i>N</i>^3^,<i>S</i>]palladium(II)'
_space_group_IT_number 14
_symmetry_cell_setting monoclinic
_symmetry_space_group_name_Hall '-P 2ybc'
_symmetry_space_group_name_H-M 'P 1 21/c 1'
_atom_sites_solution_hydrogens geom
_atom_sites_solution_primary direct
_atom_sites_solution_secondary difmap
_cell_angle_alpha 90.0000
_cell_angle_beta 103.9290(7)
_cell_angle_gamma 90.0000
_cell_formula_units_Z 4
_cell_length_a 13.9118(3)
_cell_length_b 10.37486(19)
_cell_length_c 20.6696(4)
_cell_measurement_reflns_used 23915
_cell_measurement_temperature 173
_cell_measurement_theta_max 27.46
_cell_measurement_theta_min 3.02
_cell_volume 2895.58(10)
_computing_cell_refinement
;
RAPID-AUTO (Rigaku, 2010)
;
_computing_data_collection
;
RAPID-AUTO (Rigaku, 2010)
;
_computing_data_reduction
;
RAPID-AUTO (Rigaku, 2010)
;
_computing_molecular_graphics
;
ORTEP-3 for Windows (Farrugia, 2012)
;
_computing_publication_material
;
publCIF (Westrip, 2010)
;
_computing_structure_refinement
;
SHELXL97 (Sheldrick, 2008)
;
_computing_structure_solution
;
SIR92 (Altomare <i>et al.</i>,  1994)
;
_diffrn_ambient_temperature 173
_diffrn_detector_area_resol_mean 10.000
_diffrn_measured_fraction_theta_full 0.997
_diffrn_measured_fraction_theta_max 0.997
_diffrn_measurement_device_type 'Rigaku R-AXIS RAPID'
_diffrn_measurement_method \w
_diffrn_radiation_type 'Mo K\a'
_diffrn_radiation_wavelength 0.71075
_diffrn_reflns_av_R_equivalents 0.0256
_diffrn_reflns_limit_h_max 16
_diffrn_reflns_limit_h_min -18
_diffrn_reflns_limit_k_max 13
_diffrn_reflns_limit_k_min -13
_diffrn_reflns_limit_l_max 26
_diffrn_reflns_limit_l_min -26
_diffrn_reflns_number 27863
_diffrn_reflns_theta_full 27.46
_diffrn_reflns_theta_max 27.46
_diffrn_standards_number 0
_exptl_absorpt_coefficient_mu 1.095
_exptl_absorpt_correction_T_max 0.906
_exptl_absorpt_correction_T_min 0.653
_exptl_absorpt_correction_type multi-scan
_exptl_absorpt_process_details
;
(ABSCOR; Rigaku, 1995)
;
_exptl_crystal_colour orange
_exptl_crystal_density_diffrn 1.554
_exptl_crystal_density_method 'not measured'
_exptl_crystal_description prism
_exptl_crystal_F_000 1392.00
_exptl_crystal_size_max 0.290
_exptl_crystal_size_mid 0.160
_exptl_crystal_size_min 0.090
_refine_diff_density_max 0.460
_refine_diff_density_min -0.410
_refine_ls_extinction_method none
_refine_ls_goodness_of_fit_ref 1.079
_refine_ls_hydrogen_treatment constr
_refine_ls_number_parameters 318
_refine_ls_number_reflns 6611
_refine_ls_number_restraints 0
_refine_ls_R_factor_gt 0.0206
_refine_ls_shift/su_max 0.002
_refine_ls_structure_factor_coef Fsqd
_refine_ls_weighting_details 'w = 1/[\s^2^(Fo^2^)+(0.0300P)^2^+0.7505P] where P=(Fo^2^+2Fc^2^)/3'
_refine_ls_weighting_scheme calc
_refine_ls_wR_factor_ref 0.0554
_reflns_number_gt 5991
_reflns_number_total 6611
_reflns_threshold_expression F^2^>2.0\s(F^2^)
_cod_data_source_file rz4003sup1.cif
_cod_data_source_block I
_cod_original_sg_symbol_H-M 'P 21/c'
_cod_database_code 1543682

loop_
_symmetry_equiv_pos_site_id
_symmetry_equiv_pos_as_xyz
1 +X,+Y,+Z
2 -X,1/2+Y,1/2-Z
3 -X,-Y,-Z
4 +X,1/2-Y,1/2+Z

loop_
_atom_site_type_symbol
_atom_site_label
_atom_site_fract_x
_atom_site_fract_y
_atom_site_fract_z
_atom_site_U_iso_or_equiv
_atom_site_adp_type
_atom_site_calc_flag
_atom_site_refinement_flags
_atom_site_occupancy
_atom_site_symmetry_multiplicity
Pd Pd1 0.445690(8) 0.127519(11) 0.438647(5) 0.01874(4) Uani d . 1.0 4
S S1 0.23361(3) 0.07069(4) 0.62208(2) 0.02695(9) Uani d . 1.0 4
S S2 0.33076(3) -0.01477(4) 0.380204(19) 0.02739(9) Uani d . 1.0 4
S S3 0.16917(3) -0.14420(4) 0.42171(2) 0.03236(10) Uani d . 1.0 4
S S4 0.62982(3) 0.20479(4) 0.243916(18) 0.02268(8) Uani d . 1.0 4
S S5 0.55236(3) 0.28483(4) 0.491361(18) 0.02711(9) Uani d . 1.0 4
S S6 0.69939(3) 0.43033(4) 0.44191(2) 0.02856(9) Uani d . 1.0 4
N N1 0.36382(9) 0.11220(12) 0.50727(6) 0.0212(3) Uani d . 1.0 4
N N2 0.28481(9) 0.02514(13) 0.49893(6) 0.0230(3) Uani d . 1.0 4
N N3 0.52642(9) 0.14181(12) 0.36967(6) 0.0199(3) Uani d . 1.0 4
N N4 0.59676(9) 0.23996(12) 0.37280(6) 0.0210(3) Uani d . 1.0 4
C C1 0.23047(13) 0.13519(17) 0.69779(8) 0.0299(4) Uani d . 1.0 4
C C2 0.29897(12) 0.22996(17) 0.71778(8) 0.0291(4) Uani d . 1.0 4
C C3 0.35536(11) 0.25145(16) 0.67058(8) 0.0257(3) Uani d . 1.0 4
C C4 0.32909(11) 0.17267(15) 0.61530(7) 0.0215(3) Uani d . 1.0 4
C C5 0.37951(11) 0.17795(15) 0.56243(7) 0.0229(3) Uani d . 1.0 4
C C6 0.26694(11) -0.03421(15) 0.44212(8) 0.0236(3) Uani d . 1.0 4
C C7 0.12317(12) -0.14223(16) 0.49665(8) 0.0282(4) Uani d . 1.0 4
C C8 0.03196(12) -0.22856(17) 0.48830(8) 0.0308(4) Uani d . 1.0 4
C C9 -0.00963(12) -0.22185(16) 0.54994(8) 0.0289(4) Uani d . 1.0 4
C C10 -0.10092(12) -0.30552(17) 0.54594(8) 0.0288(4) Uani d . 1.0 4
C C11 -0.14158(12) -0.29491(17) 0.60786(8) 0.0306(4) Uani d . 1.0 4
C C12 -0.23029(14) -0.38193(19) 0.60570(9) 0.0371(4) Uani d . 1.0 4
C C13 0.62530(12) 0.14409(16) 0.16608(8) 0.0253(4) Uani d . 1.0 4
C C14 0.57282(11) 0.03198(16) 0.15376(7) 0.0254(4) Uani d . 1.0 4
C C15 0.53452(11) -0.00569(15) 0.20800(7) 0.0225(3) Uani d . 1.0 4
C C16 0.55806(10) 0.07908(14) 0.26131(7) 0.0198(3) Uani d . 1.0 4
C C17 0.51565(10) 0.06760(14) 0.31758(7) 0.0205(3) Uani d . 1.0 4
C C18 0.61180(10) 0.30603(14) 0.42768(7) 0.0206(3) Uani d . 1.0 4
C C19 0.74920(12) 0.42087(16) 0.36876(8) 0.0263(4) Uani d . 1.0 4
C C20 0.83901(11) 0.50861(16) 0.37627(8) 0.0251(3) Uani d . 1.0 4
C C21 0.87886(12) 0.49949(17) 0.31384(8) 0.0288(4) Uani d . 1.0 4
C C22 0.96919(12) 0.58270(16) 0.31514(9) 0.0292(4) Uani d . 1.0 4
C C23 1.00835(13) 0.56552(19) 0.25291(9) 0.0363(4) Uani d . 1.0 4
C C24 1.09925(15) 0.6467(2) 0.25375(11) 0.0456(5) Uani d . 1.0 4
H H1 0.1857 0.1078 0.7232 0.0359 Uiso calc R 1.0 4
H H2 0.3076 0.2759 0.7585 0.0350 Uiso calc R 1.0 4
H H3 0.4065 0.3141 0.6763 0.0308 Uiso calc R 1.0 4
H H4 0.4322 0.2385 0.5686 0.0275 Uiso calc R 1.0 4
H H5 0.1756 -0.1728 0.5349 0.0339 Uiso calc R 1.0 4
H H6 0.1057 -0.0529 0.5062 0.0339 Uiso calc R 1.0 4
H H7 -0.0193 -0.2006 0.4487 0.0370 Uiso calc R 1.0 4
H H8 0.0502 -0.3187 0.4810 0.0370 Uiso calc R 1.0 4
H H9 -0.0268 -0.1312 0.5570 0.0347 Uiso calc R 1.0 4
H H10 0.0426 -0.2488 0.5892 0.0347 Uiso calc R 1.0 4
H H11 -0.1531 -0.2796 0.5064 0.0346 Uiso calc R 1.0 4
H H12 -0.0837 -0.3966 0.5398 0.0346 Uiso calc R 1.0 4
H H13 -0.0884 -0.3173 0.6475 0.0367 Uiso calc R 1.0 4
H H14 -0.1611 -0.2044 0.6129 0.0367 Uiso calc R 1.0 4
H H15 -0.2528 -0.3711 0.6468 0.0446 Uiso calc R 1.0 4
H H16 -0.2112 -0.4719 0.6016 0.0446 Uiso calc R 1.0 4
H H17 -0.2840 -0.3588 0.5673 0.0446 Uiso calc R 1.0 4
H H18 0.6560 0.1842 0.1349 0.0304 Uiso calc R 1.0 4
H H19 0.5633 -0.0152 0.1133 0.0305 Uiso calc R 1.0 4
H H20 0.4964 -0.0816 0.2081 0.0270 Uiso calc R 1.0 4
H H21 0.4735 -0.0047 0.3169 0.0247 Uiso calc R 1.0 4
H H22 0.7686 0.3308 0.3624 0.0316 Uiso calc R 1.0 4
H H23 0.6977 0.4468 0.3289 0.0316 Uiso calc R 1.0 4
H H24 0.8910 0.4824 0.4158 0.0301 Uiso calc R 1.0 4
H H25 0.8200 0.5987 0.3828 0.0301 Uiso calc R 1.0 4
H H26 0.8961 0.4085 0.3075 0.0345 Uiso calc R 1.0 4
H H27 0.8256 0.5246 0.2748 0.0345 Uiso calc R 1.0 4
H H28 1.0221 0.5602 0.3549 0.0350 Uiso calc R 1.0 4
H H29 0.9516 0.6743 0.3191 0.0350 Uiso calc R 1.0 4
H H30 1.0249 0.4736 0.2487 0.0436 Uiso calc R 1.0 4
H H31 0.9555 0.5888 0.2133 0.0436 Uiso calc R 1.0 4
H H32 1.1179 0.6370 0.2112 0.0547 Uiso calc R 1.0 4
H H33 1.1541 0.6181 0.2902 0.0547 Uiso calc R 1.0 4
H H34 1.0845 0.7374 0.2604 0.0547 Uiso calc R 1.0 4

loop_
_atom_site_aniso_label
_atom_site_aniso_U_11
_atom_site_aniso_U_22
_atom_site_aniso_U_33
_atom_site_aniso_U_12
_atom_site_aniso_U_13
_atom_site_aniso_U_23
Pd1 0.01981(7) 0.02133(7) 0.01718(6) -0.00101(4) 0.00858(4) 0.00159(4)
S1 0.0259(2) 0.0329(3) 0.02521(19) -0.00608(15) 0.01238(15) 0.00006(16)
S2 0.0307(2) 0.0315(2) 0.02352(18) -0.00874(16) 0.01346(15) -0.00467(16)
S3 0.0328(3) 0.0377(3) 0.0294(2) -0.01495(17) 0.01304(17) -0.00597(17)
S4 0.02522(19) 0.02514(18) 0.02030(17) -0.00390(14) 0.01060(14) -0.00137(14)
S5 0.0295(2) 0.0363(3) 0.01867(17) -0.01023(16) 0.01195(15) -0.00412(15)
S6 0.0302(2) 0.0334(3) 0.02520(19) -0.01151(16) 0.01289(15) -0.00660(16)
N1 0.0205(7) 0.0242(7) 0.0208(6) -0.0019(5) 0.0088(5) 0.0025(5)
N2 0.0218(7) 0.0257(7) 0.0238(7) -0.0040(5) 0.0099(5) 0.0003(5)
N3 0.0207(7) 0.0215(7) 0.0192(6) -0.0007(5) 0.0080(5) 0.0022(5)
N4 0.0210(7) 0.0226(7) 0.0215(6) -0.0029(5) 0.0093(5) 0.0008(5)
C1 0.0302(9) 0.0379(10) 0.0258(8) 0.0018(7) 0.0152(7) 0.0048(7)
C2 0.0328(9) 0.0345(9) 0.0226(8) 0.0041(7) 0.0114(7) -0.0009(7)
C3 0.0246(8) 0.0290(9) 0.0246(8) 0.0001(6) 0.0081(6) 0.0002(7)
C4 0.0186(8) 0.0254(8) 0.0220(7) 0.0002(6) 0.0077(6) 0.0037(6)
C5 0.0202(8) 0.0266(8) 0.0235(7) -0.0020(6) 0.0084(6) 0.0018(6)
C6 0.0216(8) 0.0251(8) 0.0257(8) -0.0015(6) 0.0090(6) 0.0025(6)
C7 0.0270(9) 0.0329(9) 0.0270(8) -0.0065(7) 0.0109(7) 0.0008(7)
C8 0.0265(9) 0.0356(10) 0.0316(9) -0.0094(7) 0.0095(7) 0.0006(7)
C9 0.0272(9) 0.0296(9) 0.0312(9) -0.0047(7) 0.0096(7) 0.0012(7)
C10 0.0249(9) 0.0336(9) 0.0292(8) -0.0042(7) 0.0087(7) 0.0025(7)
C11 0.0285(9) 0.0339(9) 0.0315(9) -0.0017(7) 0.0113(7) 0.0026(7)
C12 0.0330(10) 0.0471(12) 0.0355(10) -0.0070(8) 0.0162(8) 0.0038(8)
C13 0.0263(9) 0.0325(9) 0.0197(7) 0.0015(6) 0.0107(6) 0.0005(6)
C14 0.0248(8) 0.0314(9) 0.0210(7) 0.0036(6) 0.0074(6) -0.0051(7)
C15 0.0216(8) 0.0216(8) 0.0251(8) 0.0016(6) 0.0072(6) -0.0021(6)
C16 0.0186(7) 0.0220(8) 0.0198(7) 0.0009(6) 0.0066(6) 0.0008(6)
C17 0.0200(8) 0.0209(7) 0.0221(7) 0.0005(6) 0.0078(6) 0.0020(6)
C18 0.0201(8) 0.0247(8) 0.0181(7) -0.0005(6) 0.0071(6) 0.0025(6)
C19 0.0263(9) 0.0317(9) 0.0239(8) -0.0073(7) 0.0119(6) -0.0033(7)
C20 0.0226(8) 0.0268(8) 0.0269(8) -0.0036(6) 0.0083(6) -0.0009(7)
C21 0.0270(9) 0.0334(9) 0.0286(8) -0.0058(7) 0.0119(7) -0.0010(7)
C22 0.0264(9) 0.0294(9) 0.0345(9) -0.0022(7) 0.0127(7) 0.0040(7)
C23 0.0327(10) 0.0436(11) 0.0360(10) -0.0010(8) 0.0150(8) 0.0083(8)
C24 0.0421(12) 0.0488(12) 0.0538(13) -0.0033(9) 0.0271(10) 0.0131(10)

loop_
_atom_type_symbol
_atom_type_description
_atom_type_scat_dispersion_real
_atom_type_scat_dispersion_imag
_atom_type_scat_source
C C 0.0033 0.0016
;
International Tables for Crystallography
(1992, Vol. C, Tables 4.2.6.8 and 6.1.1.4)
;
H H 0.0000 0.0000
;
International Tables for Crystallography
(1992, Vol. C, Table 6.1.1.4)
;
N N 0.0061 0.0033
;
International Tables for Crystallography
(1992, Vol. C, Tables 4.2.6.8 and 6.1.1.4)
;
Pd Pd -0.9988 1.0072
;
International Tables for Crystallography
(1992, Vol. C, Tables 4.2.6.8 and 6.1.1.4)
;
S S 0.1246 0.1234
;
International Tables for Crystallography
(1992, Vol. C, Tables 4.2.6.8 and 6.1.1.4)
;

loop_
_geom_angle_atom_site_label_1
_geom_angle_atom_site_label_2
_geom_angle_atom_site_label_3
_geom_angle
_geom_angle_publ_flag
S2 Pd1 S5 174.706(15) yes
S2 Pd1 N1 83.13(4) yes
S2 Pd1 N3 96.37(4) yes
S5 Pd1 N1 97.55(4) yes
S5 Pd1 N3 82.95(4) yes
N1 Pd1 N3 179.49(5) yes
C1 S1 C4 91.38(9) yes
Pd1 S2 C6 95.85(5) yes
C6 S3 C7 101.58(8) yes
C13 S4 C16 91.46(8) yes
Pd1 S5 C18 95.86(5) yes
C18 S6 C19 102.16(8) yes
Pd1 N1 N2 121.37(10) yes
Pd1 N1 C5 124.60(11) yes
N2 N1 C5 114.02(14) yes
N1 N2 C6 113.05(14) yes
Pd1 N3 N4 121.36(10) yes
Pd1 N3 C17 124.52(11) yes
N4 N3 C17 114.04(13) yes
N3 N4 C18 112.79(13) yes
S1 C1 C2 112.92(15) yes
C1 C2 C3 111.69(16) yes
C2 C3 C4 113.50(15) yes
S1 C4 C3 110.51(13) yes
S1 C4 C5 127.64(12) yes
C3 C4 C5 121.82(15) yes
N1 C5 C4 129.63(15) yes
S2 C6 S3 113.85(9) yes
S2 C6 N2 126.31(13) yes
S3 C6 N2 119.83(14) yes
S3 C7 C8 110.55(11) yes
C7 C8 C9 110.55(14) yes
C8 C9 C10 114.09(14) yes
C9 C10 C11 112.74(14) yes
C10 C11 C12 113.29(14) yes
S4 C13 C14 112.67(14) yes
C13 C14 C15 112.10(14) yes
C14 C15 C16 113.25(14) yes
S4 C16 C15 110.52(12) yes
S4 C16 C17 127.07(11) yes
C15 C16 C17 121.93(14) yes
N3 C17 C16 129.43(14) yes
S5 C18 S6 114.03(8) yes
S5 C18 N4 126.29(12) yes
S6 C18 N4 119.68(13) yes
S6 C19 C20 110.60(12) yes
C19 C20 C21 109.45(13) yes
C20 C21 C22 114.67(14) yes
C21 C22 C23 112.39(14) yes
C22 C23 C24 113.10(16) yes
S1 C1 H1 123.545 no
C2 C1 H1 123.538 no
C1 C2 H2 124.148 no
C3 C2 H2 124.162 no
C2 C3 H3 123.244 no
C4 C3 H3 123.254 no
N1 C5 H4 115.179 no
C4 C5 H4 115.195 no
S3 C7 H5 109.538 no
S3 C7 H6 109.533 no
C8 C7 H5 109.539 no
C8 C7 H6 109.535 no
H5 C7 H6 108.101 no
C7 C8 H7 109.541 no
C7 C8 H8 109.534 no
C9 C8 H7 109.539 no
C9 C8 H8 109.538 no
H7 C8 H8 108.094 no
C8 C9 H9 108.735 no
C8 C9 H10 108.728 no
C10 C9 H9 108.723 no
C10 C9 H10 108.731 no
H9 C9 H10 107.649 no
C9 C10 H11 109.041 no
C9 C10 H12 109.039 no
C11 C10 H11 109.048 no
C11 C10 H12 109.046 no
H11 C10 H12 107.808 no
C10 C11 H13 108.912 no
C10 C11 H14 108.907 no
C12 C11 H13 108.921 no
C12 C11 H14 108.922 no
H13 C11 H14 107.746 no
C11 C12 H15 109.461 no
C11 C12 H16 109.469 no
C11 C12 H17 109.480 no
H15 C12 H16 109.467 no
H15 C12 H17 109.471 no
H16 C12 H17 109.479 no
S4 C13 H18 123.669 no
C14 C13 H18 123.665 no
C13 C14 H19 123.956 no
C15 C14 H19 123.944 no
C14 C15 H20 123.386 no
C16 C15 H20 123.364 no
N3 C17 H21 115.283 no
C16 C17 H21 115.291 no
S6 C19 H22 109.524 no
S6 C19 H23 109.519 no
C20 C19 H22 109.527 no
C20 C19 H23 109.533 no
H22 C19 H23 108.099 no
C19 C20 H24 109.789 no
C19 C20 H25 109.788 no
C21 C20 H24 109.784 no
C21 C20 H25 109.775 no
H24 C20 H25 108.238 no
C20 C21 H26 108.594 no
C20 C21 H27 108.600 no
C22 C21 H26 108.603 no
C22 C21 H27 108.597 no
H26 C21 H27 107.562 no
C21 C22 H28 109.116 no
C21 C22 H29 109.120 no
C23 C22 H28 109.128 no
C23 C22 H29 109.124 no
H28 C22 H29 107.857 no
C22 C23 H30 108.950 no
C22 C23 H31 108.957 no
C24 C23 H30 108.964 no
C24 C23 H31 108.970 no
H30 C23 H31 107.768 no
C23 C24 H32 109.466 no
C23 C24 H33 109.479 no
C23 C24 H34 109.476 no
H32 C24 H33 109.469 no
H32 C24 H34 109.466 no
H33 C24 H34 109.471 no

loop_
_geom_bond_atom_site_label_1
_geom_bond_atom_site_label_2
_geom_bond_distance
_geom_bond_publ_flag
Pd1 S2 2.2946(4) yes
Pd1 S5 2.2966(4) yes
Pd1 N1 2.0278(14) yes
Pd1 N3 2.0216(14) yes
S1 C1 1.7122(18) yes
S1 C4 1.7300(17) yes
S2 C6 1.7360(19) yes
S3 C6 1.7475(16) yes
S3 C7 1.8129(19) yes
S4 C13 1.7147(18) yes
S4 C16 1.7320(16) yes
S5 C18 1.7288(17) yes
S6 C18 1.7498(15) yes
S6 C19 1.8112(19) yes
N1 N2 1.4009(18) yes
N1 C5 1.3012(19) yes
N2 C6 1.296(2) yes
N3 N4 1.4029(18) yes
N3 C17 1.3026(19) yes
N4 C18 1.2985(19) yes
C1 C2 1.362(3) yes
C2 C3 1.409(3) yes
C3 C4 1.381(3) yes
C4 C5 1.435(3) yes
C7 C8 1.529(3) yes
C8 C9 1.522(3) yes
C9 C10 1.524(3) yes
C10 C11 1.523(3) yes
C11 C12 1.521(3) yes
C13 C14 1.364(3) yes
C14 C15 1.408(3) yes
C15 C16 1.386(2) yes
C16 C17 1.430(3) yes
C19 C20 1.523(3) yes
C20 C21 1.525(3) yes
C21 C22 1.520(3) yes
C22 C23 1.523(3) yes
C23 C24 1.516(3) yes
C1 H1 0.950 no
C2 H2 0.950 no
C3 H3 0.950 no
C5 H4 0.950 no
C7 H5 0.990 no
C7 H6 0.990 no
C8 H7 0.990 no
C8 H8 0.990 no
C9 H9 0.990 no
C9 H10 0.990 no
C10 H11 0.990 no
C10 H12 0.990 no
C11 H13 0.990 no
C11 H14 0.990 no
C12 H15 0.980 no
C12 H16 0.980 no
C12 H17 0.980 no
C13 H18 0.950 no
C14 H19 0.950 no
C15 H20 0.950 no
C17 H21 0.950 no
C19 H22 0.990 no
C19 H23 0.990 no
C20 H24 0.990 no
C20 H25 0.990 no
C21 H26 0.990 no
C21 H27 0.990 no
C22 H28 0.990 no
C22 H29 0.990 no
C23 H30 0.990 no
C23 H31 0.990 no
C24 H32 0.980 no
C24 H33 0.980 no
C24 H34 0.980 no

loop_
_geom_contact_atom_site_label_1
_geom_contact_atom_site_label_2
_geom_contact_distance
_geom_contact_site_symmetry_2
_geom_contact_publ_flag
S1 N1 3.3418(15) . no
S1 N2 2.8431(15) . no
S1 C7 3.4705(16) . no
S2 C17 3.2595(16) . no
S4 N3 3.3245(15) . no
S4 N4 2.8340(14) . no
S4 C19 3.5184(16) . no
S5 C5 3.2970(17) . no
N2 C4 2.792(2) . no
N2 C7 2.833(3) . no
N4 C16 2.7909(19) . no
N4 C19 2.848(3) . no
C5 C6 3.407(2) . no
C17 C18 3.409(2) . no
S5 C13 3.5849(17) 4_555 no
N4 C15 3.4088(19) 2_655 no
C2 C15 3.380(3) 3_656 no
C3 C15 3.583(3) 4_555 no
C3 C16 3.466(2) 4_555 no
C4 C17 3.371(2) 3_656 no
C12 C14 3.496(3) 4_445 no
C13 S5 3.5849(17) 4_554 no
C14 C12 3.496(3) 4_644 no
C14 C18 3.584(2) 2_645 no
C15 N4 3.4088(19) 2_645 no
C15 C2 3.380(3) 3_656 no
C15 C3 3.583(3) 4_554 no
C16 C3 3.466(2) 4_554 no
C17 C4 3.371(2) 3_656 no
C18 C14 3.584(2) 2_655 no
Pd1 H4 2.9696 . no
Pd1 H21 2.9724 . no
S1 H2 3.4858 . no
S1 H3 3.4814 . no
S1 H5 3.0957 . no
S1 H6 2.9150 . no
S2 H21 2.6304 . no
S3 H7 2.8693 . no
S3 H8 2.9142 . no
S4 H19 3.4855 . no
S4 H20 3.4875 . no
S4 H22 3.0257 . no
S4 H23 3.0792 . no
S5 H4 2.6192 . no
S6 H24 2.8956 . no
S6 H25 2.8886 . no
N2 H4 3.1232 . no
N2 H5 2.7608 . no
N2 H6 2.6580 . no
N4 H21 3.1249 . no
N4 H22 2.6265 . no
N4 H23 2.8304 . no
C1 H3 3.1885 . no
C3 H1 3.1958 . no
C3 H4 2.5861 . no
C4 H1 3.3984 . no
C4 H2 3.2291 . no
C5 H3 2.6918 . no
C6 H5 2.9209 . no
C6 H6 2.8724 . no
C7 H9 2.6794 . no
C7 H10 2.6776 . no
C8 H11 2.7413 . no
C8 H12 2.7544 . no
C9 H5 2.7172 . no
C9 H6 2.6768 . no
C9 H13 2.7042 . no
C9 H14 2.7367 . no
C10 H7 2.7585 . no
C10 H8 2.7570 . no
C10 H15 3.3757 . no
C10 H16 2.7405 . no
C10 H17 2.7438 . no
C11 H9 2.7101 . no
C11 H10 2.7236 . no
C12 H11 2.7475 . no
C12 H12 2.7152 . no
C13 H20 3.1943 . no
C15 H18 3.2011 . no
C15 H21 2.5893 . no
C16 H18 3.4035 . no
C16 H19 3.2289 . no
C17 H20 2.7017 . no
C18 H22 2.8400 . no
C18 H23 2.9836 . no
C19 H26 2.6525 . no
C19 H27 2.6549 . no
C20 H28 2.7408 . no
C20 H29 2.7747 . no
C21 H22 2.6760 . no
C21 H23 2.6696 . no
C21 H30 2.7073 . no
C21 H31 2.7173 . no
C22 H24 2.7716 . no
C22 H25 2.7736 . no
C22 H32 3.3693 . no
C22 H33 2.7665 . no
C22 H34 2.7033 . no
C23 H26 2.6868 . no
C23 H27 2.7217 . no
C24 H28 2.7215 . no
C24 H29 2.7313 . no
H1 H2 2.4205 . no
H2 H3 2.4633 . no
H3 H4 2.4651 . no
H5 H7 2.8775 . no
H5 H8 2.3749 . no
H5 H9 2.9917 . no
H5 H10 2.5112 . no
H6 H7 2.4055 . no
H6 H8 2.8773 . no
H6 H9 2.4695 . no
H6 H10 2.9278 . no
H7 H9 2.3769 . no
H7 H10 2.8659 . no
H7 H11 2.5749 . no
H7 H12 3.0488 . no
H8 H9 2.8660 . no
H8 H10 2.3779 . no
H8 H11 3.0261 . no
H8 H12 2.5874 . no
H9 H11 2.3801 . no
H9 H12 2.8629 . no
H9 H13 2.9547 . no
H9 H14 2.5379 . no
H10 H11 2.8629 . no
H10 H12 2.3694 . no
H10 H13 2.5174 . no
H10 H14 3.0255 . no
H11 H13 2.8634 . no
H11 H14 2.3623 . no
H11 H16 3.0448 . no
H11 H17 2.5836 . no
H12 H13 2.3883 . no
H12 H14 2.8633 . no
H12 H16 2.5456 . no
H12 H17 3.0003 . no
H13 H15 2.3509 . no
H13 H16 2.3687 . no
H13 H17 2.8573 . no
H14 H15 2.3535 . no
H14 H16 2.8573 . no
H14 H17 2.3662 . no
H18 H19 2.4215 . no
H19 H20 2.4607 . no
H20 H21 2.4778 . no
H22 H24 2.3848 . no
H22 H25 2.8757 . no
H22 H26 2.4585 . no
H22 H27 2.9381 . no
H23 H24 2.8758 . no
H23 H25 2.3896 . no
H23 H26 2.9249 . no
H23 H27 2.4542 . no
H24 H26 2.3816 . no
H24 H27 2.8690 . no
H24 H28 2.5819 . no
H24 H29 3.0793 . no
H25 H26 2.8688 . no
H25 H27 2.3798 . no
H25 H28 3.0302 . no
H25 H29 2.6205 . no
H26 H28 2.3841 . no
H26 H29 2.8586 . no
H26 H30 2.4895 . no
H26 H31 2.9591 . no
H27 H28 2.8588 . no
H27 H29 2.3564 . no
H27 H30 2.9976 . no
H27 H31 2.5375 . no
H28 H30 2.3806 . no
H28 H31 2.8650 . no
H28 H33 2.5885 . no
H28 H34 2.9610 . no
H29 H30 2.8649 . no
H29 H31 2.3728 . no
H29 H32 3.5998 . no
H29 H33 3.0721 . no
H29 H34 2.5301 . no
H30 H32 2.3730 . no
H30 H33 2.3387 . no
H30 H34 2.8534 . no
H31 H32 2.3244 . no
H31 H33 2.8523 . no
H31 H34 2.3883 . no
Pd1 H17 3.2712 3_556 no
S1 H7 3.2784 3_556 no
S1 H11 3.4028 3_556 no
S1 H25 3.5060 3_666 no
S1 H32 3.4718 4_455 no
S2 H2 3.4900 4_554 no
S2 H14 3.3048 3_556 no
S2 H18 3.1489 2_645 no
S2 H27 3.4367 2_645 no
S3 H9 3.5632 3_556 no
S3 H18 3.4390 2_645 no
S3 H34 3.4824 1_445 no
S4 H3 3.0909 4_554 no
S4 H20 3.1330 2_655 no
S4 H21 3.4439 2_655 no
S4 H32 3.4790 2_745 no
S4 H33 3.3714 2_745 no
S5 H18 2.9879 4_555 no
S5 H19 3.1461 2_655 no
S5 H19 3.4501 4_555 no
S6 H5 3.1605 3_656 no
S6 H16 3.3910 1_665 no
S6 H17 3.3568 1_665 no
N1 H11 3.3602 3_556 no
N1 H14 3.4150 3_556 no
N1 H17 3.0547 3_556 no
N2 H11 3.2004 3_556 no
N2 H14 3.1380 3_556 no
N3 H2 3.4500 4_554 no
N3 H20 3.2668 2_655 no
N4 H5 3.3533 3_656 no
N4 H19 3.4351 2_655 no
N4 H20 2.6186 2_655 no
C1 H15 3.1528 2_556 no
C1 H25 3.2136 3_666 no
C1 H29 3.1652 3_666 no
C1 H30 3.4653 4_455 no
C1 H32 3.2726 4_455 no
C1 H33 3.5584 4_455 no
C2 H15 3.1957 2_556 no
C2 H20 3.2749 3_656 no
C2 H23 3.4935 3_666 no
C2 H25 2.9267 3_666 no
C2 H27 3.1038 3_666 no
C2 H29 3.5271 3_666 no
C3 H20 3.3409 3_656 no
C3 H21 3.4632 3_656 no
C3 H23 3.2174 3_666 no
C3 H25 2.8789 3_666 no
C4 H11 3.2546 3_556 no
C4 H21 3.2699 3_656 no
C4 H25 3.1567 3_666 no
C5 H11 3.3018 3_556 no
C5 H17 3.2805 3_556 no
C5 H21 3.3439 3_656 no
C6 H14 2.9635 3_556 no
C7 H9 3.2183 3_556 no
C7 H22 3.5324 3_656 no
C8 H6 3.5089 3_556 no
C8 H24 3.3152 3_656 no
C8 H28 3.4988 1_445 no
C8 H29 3.5517 1_445 no
C9 H6 3.2418 3_556 no
C9 H22 3.5893 3_656 no
C9 H24 3.1571 3_656 no
C9 H26 3.5613 3_656 no
C9 H32 3.4914 4_455 no
C10 H24 3.4566 1_445 no
C10 H24 3.3774 3_656 no
C10 H25 3.4317 1_445 no
C10 H28 3.3624 3_656 no
C11 H28 3.2120 3_656 no
C11 H30 3.5414 3_656 no
C11 H31 3.1188 4_455 no
C12 H1 3.4422 2_546 no
C12 H19 3.1035 4_445 no
C12 H28 3.3673 3_656 no
C12 H33 3.2650 3_656 no
C13 H3 3.1313 4_554 no
C13 H4 3.1867 4_554 no
C13 H15 3.3734 4_644 no
C13 H16 3.4054 4_644 no
C13 H33 2.9959 2_745 no
C14 H3 2.9389 4_554 no
C14 H4 3.3075 4_554 no
C14 H15 2.9762 4_644 no
C14 H16 3.4837 4_644 no
C14 H17 3.4790 4_644 no
C15 H2 3.5252 3_656 no
C15 H3 2.6439 4_554 no
C15 H23 3.1741 2_645 no
C16 H3 2.6419 4_554 no
C17 H2 3.2861 4_554 no
C17 H3 3.1953 4_554 no
C18 H5 3.1863 3_656 no
C18 H19 3.0160 2_655 no
C18 H20 3.0763 2_655 no
C19 H3 3.4854 3_666 no
C19 H5 3.2680 3_656 no
C19 H10 3.3349 3_656 no
C19 H20 3.4030 2_655 no
C20 H8 3.5745 3_656 no
C20 H10 3.1501 3_656 no
C20 H11 3.4550 1_665 no
C20 H12 3.4358 1_665 no
C21 H2 3.5401 3_666 no
C21 H10 3.3050 3_656 no
C21 H13 3.4046 3_656 no
C21 H34 3.2219 2_745 no
C22 H7 3.5349 1_665 no
C22 H8 3.4935 1_665 no
C22 H12 3.5990 3_656 no
C22 H13 3.2117 3_656 no
C22 H16 3.5813 3_656 no
C23 H1 3.2288 4_654 no
C23 H13 3.3178 3_656 no
C23 H13 3.4597 4_654 no
C23 H14 3.5676 4_654 no
C24 H1 3.0297 4_654 no
C24 H10 3.4675 4_654 no
C24 H13 3.4659 4_654 no
C24 H16 3.5220 3_656 no
C24 H26 3.0049 2_755 no
H1 C12 3.4422 2_556 no
H1 C23 3.2288 4_455 no
H1 C24 3.0297 4_455 no
H1 H13 3.3644 2_556 no
H1 H15 2.6333 2_556 no
H1 H29 2.9526 3_666 no
H1 H30 2.5613 4_455 no
H1 H32 2.6989 4_455 no
H1 H33 2.8102 4_455 no
H2 S2 3.4900 4_555 no
H2 N3 3.4500 4_555 no
H2 C15 3.5252 3_656 no
H2 C17 3.2861 4_555 no
H2 C21 3.5401 3_666 no
H2 H15 2.7305 2_556 no
H2 H20 3.3270 3_656 no
H2 H21 3.3273 4_555 no
H2 H23 3.3893 3_666 no
H2 H25 3.2994 3_666 no
H2 H27 2.7526 3_666 no
H3 S4 3.0909 4_555 no
H3 C13 3.1313 4_555 no
H3 C14 2.9389 4_555 no
H3 C15 2.6439 4_555 no
H3 C16 2.6419 4_555 no
H3 C17 3.1953 4_555 no
H3 C19 3.4854 3_666 no
H3 H19 3.4877 4_555 no
H3 H20 3.4360 3_656 no
H3 H20 3.0498 4_555 no
H3 H21 3.4528 4_555 no
H3 H23 2.8625 3_666 no
H3 H25 3.2225 3_666 no
H4 C13 3.1867 4_555 no
H4 C14 3.3075 4_555 no
H4 H17 3.3036 3_556 no
H4 H18 3.1878 4_555 no
H4 H19 3.4071 4_555 no
H4 H21 3.4222 3_656 no
H5 S6 3.1605 3_656 no
H5 N4 3.3533 3_656 no
H5 C18 3.1863 3_656 no
H5 C19 3.2680 3_656 no
H5 H22 2.6473 3_656 no
H5 H24 3.5593 3_656 no
H6 C8 3.5089 3_556 no
H6 C9 3.2418 3_556 no
H6 H6 3.0917 3_556 no
H6 H7 3.1253 3_556 no
H6 H9 2.4221 3_556 no
H6 H11 3.5336 3_556 no
H7 S1 3.2784 3_556 no
H7 C22 3.5349 1_445 no
H7 H6 3.1253 3_556 no
H7 H9 3.5087 3_556 no
H7 H24 3.5259 1_445 no
H7 H25 3.1185 1_445 no
H7 H28 3.2850 1_445 no
H7 H29 2.9169 1_445 no
H8 C20 3.5745 3_656 no
H8 C22 3.4935 1_445 no
H8 H12 3.0374 3_546 no
H8 H22 3.5959 3_656 no
H8 H24 3.0889 1_445 no
H8 H24 2.6960 3_656 no
H8 H25 3.4608 1_445 no
H8 H28 2.8339 1_445 no
H8 H29 3.2971 1_445 no
H9 S3 3.5632 3_556 no
H9 C7 3.2183 3_556 no
H9 H6 2.4221 3_556 no
H9 H7 3.5087 3_556 no
H9 H31 3.3269 4_455 no
H9 H32 3.3361 4_455 no
H10 C19 3.3349 3_656 no
H10 C20 3.1501 3_656 no
H10 C21 3.3050 3_656 no
H10 C24 3.4675 4_455 no
H10 H22 2.7133 3_656 no
H10 H24 2.6043 3_656 no
H10 H26 2.6746 3_656 no
H10 H31 3.5067 4_455 no
H10 H32 2.7450 4_455 no
H10 H34 3.4467 4_455 no
H11 S1 3.4028 3_556 no
H11 N1 3.3602 3_556 no
H11 N2 3.2004 3_556 no
H11 C4 3.2546 3_556 no
H11 C5 3.3018 3_556 no
H11 C20 3.4550 1_445 no
H11 H6 3.5336 3_556 no
H11 H24 3.2465 1_445 no
H11 H25 2.7928 1_445 no
H12 C20 3.4358 1_445 no
H12 C22 3.5990 3_656 no
H12 H8 3.0374 3_546 no
H12 H24 2.8004 1_445 no
H12 H24 2.7630 3_656 no
H12 H25 3.1993 1_445 no
H12 H26 3.5798 3_656 no
H12 H28 2.7303 3_656 no
H13 C21 3.4046 3_656 no
H13 C22 3.2117 3_656 no
H13 C23 3.3178 3_656 no
H13 C23 3.4597 4_455 no
H13 C24 3.4659 4_455 no
H13 H1 3.3644 2_546 no
H13 H26 2.7793 3_656 no
H13 H28 2.6889 3_656 no
H13 H30 2.6645 3_656 no
H13 H31 2.7275 4_455 no
H13 H32 3.4140 4_455 no
H13 H33 3.5777 3_656 no
H13 H34 3.0357 4_455 no
H14 S2 3.3048 3_556 no
H14 N1 3.4150 3_556 no
H14 N2 3.1380 3_556 no
H14 C6 2.9635 3_556 no
H14 C23 3.5676 4_455 no
H14 H31 2.5993 4_455 no
H15 C1 3.1528 2_546 no
H15 C2 3.1957 2_546 no
H15 C13 3.3734 4_445 no
H15 C14 2.9762 4_445 no
H15 H1 2.6333 2_546 no
H15 H2 2.7305 2_546 no
H15 H18 3.4739 4_445 no
H15 H19 2.7505 4_445 no
H15 H30 3.5427 3_656 no
H15 H33 3.0479 3_656 no
H16 S6 3.3910 1_445 no
H16 C13 3.4054 4_445 no
H16 C14 3.4837 4_445 no
H16 C22 3.5813 3_656 no
H16 C24 3.5220 3_656 no
H16 H18 3.0573 4_445 no
H16 H19 3.2074 4_445 no
H16 H28 2.7255 3_656 no
H16 H30 3.5247 3_656 no
H16 H33 2.6597 3_656 no
H17 Pd1 3.2712 3_556 no
H17 S6 3.3568 1_445 no
H17 N1 3.0547 3_556 no
H17 C5 3.2805 3_556 no
H17 C14 3.4790 4_445 no
H17 H4 3.3036 3_556 no
H17 H19 2.8466 4_445 no
H18 S2 3.1489 2_655 no
H18 S3 3.4390 2_655 no
H18 S5 2.9879 4_554 no
H18 H4 3.1878 4_554 no
H18 H15 3.4739 4_644 no
H18 H16 3.0573 4_644 no
H18 H33 2.8069 2_745 no
H19 S5 3.1461 2_645 no
H19 S5 3.4501 4_554 no
H19 N4 3.4351 2_645 no
H19 C12 3.1035 4_644 no
H19 C18 3.0160 2_645 no
H19 H3 3.4877 4_554 no
H19 H4 3.4071 4_554 no
H19 H15 2.7505 4_644 no
H19 H16 3.2074 4_644 no
H19 H17 2.8466 4_644 no
H20 S4 3.1330 2_645 no
H20 N3 3.2668 2_645 no
H20 N4 2.6186 2_645 no
H20 C2 3.2749 3_656 no
H20 C3 3.3409 3_656 no
H20 C18 3.0763 2_645 no
H20 C19 3.4030 2_645 no
H20 H2 3.3270 3_656 no
H20 H3 3.4360 3_656 no
H20 H3 3.0498 4_554 no
H20 H23 2.6390 2_645 no
H21 S4 3.4439 2_645 no
H21 C3 3.4632 3_656 no
H21 C4 3.2699 3_656 no
H21 C5 3.3439 3_656 no
H21 H2 3.3273 4_554 no
H21 H3 3.4528 4_554 no
H21 H4 3.4222 3_656 no
H21 H23 3.3985 2_645 no
H22 C7 3.5324 3_656 no
H22 C9 3.5893 3_656 no
H22 H5 2.6473 3_656 no
H22 H8 3.5959 3_656 no
H22 H10 2.7133 3_656 no
H22 H32 3.1633 2_745 no
H23 C2 3.4935 3_666 no
H23 C3 3.2174 3_666 no
H23 C15 3.1741 2_655 no
H23 H2 3.3893 3_666 no
H23 H3 2.8625 3_666 no
H23 H20 2.6390 2_655 no
H23 H21 3.3985 2_655 no
H24 C8 3.3152 3_656 no
H24 C9 3.1571 3_656 no
H24 C10 3.4566 1_665 no
H24 C10 3.3774 3_656 no
H24 H5 3.5593 3_656 no
H24 H7 3.5259 1_665 no
H24 H8 3.0889 1_665 no
H24 H8 2.6960 3_656 no
H24 H10 2.6043 3_656 no
H24 H11 3.2465 1_665 no
H24 H12 2.8004 1_665 no
H24 H12 2.7630 3_656 no
H25 S1 3.5060 3_666 no
H25 C1 3.2136 3_666 no
H25 C2 2.9267 3_666 no
H25 C3 2.8789 3_666 no
H25 C4 3.1567 3_666 no
H25 C10 3.4317 1_665 no
H25 H2 3.2994 3_666 no
H25 H3 3.2225 3_666 no
H25 H7 3.1185 1_665 no
H25 H8 3.4608 1_665 no
H25 H11 2.7928 1_665 no
H25 H12 3.1993 1_665 no
H26 C9 3.5613 3_656 no
H26 C24 3.0049 2_745 no
H26 H10 2.6746 3_656 no
H26 H12 3.5798 3_656 no
H26 H13 2.7793 3_656 no
H26 H32 2.8442 2_745 no
H26 H34 2.3188 2_745 no
H27 S2 3.4367 2_655 no
H27 C2 3.1038 3_666 no
H27 H2 2.7526 3_666 no
H27 H34 3.3783 2_745 no
H28 C8 3.4988 1_665 no
H28 C10 3.3624 3_656 no
H28 C11 3.2120 3_656 no
H28 C12 3.3673 3_656 no
H28 H7 3.2850 1_665 no
H28 H8 2.8339 1_665 no
H28 H12 2.7303 3_656 no
H28 H13 2.6889 3_656 no
H28 H16 2.7255 3_656 no
H29 C1 3.1652 3_666 no
H29 C2 3.5271 3_666 no
H29 C8 3.5517 1_665 no
H29 H1 2.9526 3_666 no
H29 H7 2.9169 1_665 no
H29 H8 3.2971 1_665 no
H29 H30 3.4539 2_755 no
H30 C1 3.4653 4_654 no
H30 C11 3.5414 3_656 no
H30 H1 2.5613 4_654 no
H30 H13 2.6645 3_656 no
H30 H15 3.5427 3_656 no
H30 H16 3.5247 3_656 no
H30 H29 3.4539 2_745 no
H30 H34 2.8670 2_745 no
H31 C11 3.1188 4_654 no
H31 H9 3.3269 4_654 no
H31 H10 3.5067 4_654 no
H31 H13 2.7275 4_654 no
H31 H14 2.5993 4_654 no
H32 S1 3.4718 4_654 no
H32 S4 3.4790 2_755 no
H32 C1 3.2726 4_654 no
H32 C9 3.4914 4_654 no
H32 H1 2.6989 4_654 no
H32 H9 3.3361 4_654 no
H32 H10 2.7450 4_654 no
H32 H13 3.4140 4_654 no
H32 H22 3.1633 2_755 no
H32 H26 2.8442 2_755 no
H33 S4 3.3714 2_755 no
H33 C1 3.5584 4_654 no
H33 C12 3.2650 3_656 no
H33 C13 2.9959 2_755 no
H33 H1 2.8102 4_654 no
H33 H13 3.5777 3_656 no
H33 H15 3.0479 3_656 no
H33 H16 2.6597 3_656 no
H33 H18 2.8069 2_755 no
H34 S3 3.4824 1_665 no
H34 C21 3.2219 2_755 no
H34 H10 3.4467 4_654 no
H34 H13 3.0357 4_654 no
H34 H26 2.3188 2_755 no
H34 H27 3.3783 2_755 no
H34 H30 2.8670 2_755 no

loop_
_geom_hbond_atom_site_label_D
_geom_hbond_atom_site_label_H
_geom_hbond_atom_site_label_A
_geom_hbond_site_symmetry_A
_geom_hbond_distance_DH
_geom_hbond_distance_HA
_geom_hbond_distance_DA
_geom_hbond_angle_DHA
C5 H4 S5 1_555 0.95 2.62 3.2970(17) 128.6
C15 H20 N4 2_645 0.95 2.62 3.4088(19) 140.8
C17 H21 S2 1_555 0.95 2.63 3.2596(16) 124.1

loop_
_geom_torsion_atom_site_label_1
_geom_torsion_atom_site_label_2
_geom_torsion_atom_site_label_3
_geom_torsion_atom_site_label_4
_geom_torsion
_geom_torsion_publ_flag
S2 Pd1 N1 N2 5.37(8) no
S2 Pd1 N1 C5 -175.96(9) no
N1 Pd1 S2 C6 -3.71(4) no
S2 Pd1 N3 N4 166.01(8) no
S2 Pd1 N3 C17 -10.48(9) no
N3 Pd1 S2 C6 176.34(4) no
S5 Pd1 N1 N2 -179.93(8) no
S5 Pd1 N1 C5 -1.25(9) no
N1 Pd1 S5 C18 -174.28(4) no
S5 Pd1 N3 N4 -8.71(8) no
S5 Pd1 N3 C17 174.80(9) no
N3 Pd1 S5 C18 5.62(4) no
C1 S1 C4 C3 0.20(11) no
C1 S1 C4 C5 178.48(13) no
C4 S1 C1 C2 -0.24(12) no
Pd1 S2 C6 S3 -177.88(7) no
Pd1 S2 C6 N2 3.09(13) no
C6 S3 C7 C8 177.07(9) no
C7 S3 C6 S2 178.73(9) no
C7 S3 C6 N2 -2.17(13) no
C13 S4 C16 C15 0.99(10) no
C13 S4 C16 C17 -171.07(11) no
C16 S4 C13 C14 -0.86(11) no
Pd1 S5 C18 S6 175.85(7) no
Pd1 S5 C18 N4 -3.99(12) no
C18 S6 C19 C20 -171.22(9) no
C19 S6 C18 S5 177.78(8) no
C19 S6 C18 N4 -2.37(12) no
Pd1 N1 N2 C6 -4.76(15) no
Pd1 N1 C5 C4 -177.83(9) no
N2 N1 C5 C4 0.9(2) no
C5 N1 N2 C6 176.43(11) no
N1 N2 C6 S2 0.40(19) no
N1 N2 C6 S3 -178.57(10) no
Pd1 N3 N4 C18 8.32(14) no
Pd1 N3 C17 C16 170.50(9) no
N4 N3 C17 C16 -6.22(19) no
C17 N3 N4 C18 -174.84(11) no
N3 N4 C18 S5 -1.78(18) no
N3 N4 C18 S6 178.39(9) no
S1 C1 C2 C3 0.21(18) no
C1 C2 C3 C4 -0.05(19) no
C2 C3 C4 S1 -0.12(17) no
C2 C3 C4 C5 -178.52(12) no
S1 C4 C5 N1 2.6(3) no
C3 C4 C5 N1 -179.33(14) no
S3 C7 C8 C9 -177.26(9) no
C7 C8 C9 C10 -179.89(12) no
C8 C9 C10 C11 -179.07(12) no
C9 C10 C11 C12 -177.74(12) no
S4 C13 C14 C15 0.50(17) no
C13 C14 C15 C16 0.27(18) no
C14 C15 C16 S4 -0.90(16) no
C14 C15 C16 C17 171.64(12) no
S4 C16 C17 N3 -5.3(2) no
C15 C16 C17 N3 -176.58(13) no
S6 C19 C20 C21 -179.57(9) no
C19 C20 C21 C22 -179.85(12) no
C20 C21 C22 C23 177.59(12) no
C21 C22 C23 C24 -179.31(12) no

_cod_database_fobs_code 1543682
